data_1518853
loop_
_publ_author_name
'Yasuko Harada'
'Takahisa Ikeue'
'Yuki Ide'
'Yuko Kimura'
'Ichiro Hiromitsu'
'Daisuke Yoshioka'
'Masahiro Mikuriya'
'Yusuke Kataoka'
'Makoto Handa'

_publ_section_title
;
 Synthesis, structures, and properties of lantern-type dinuclear
 ruthenium(II,III) complexes cis-[Ru2{3,5-(CF3)2-pf}2(O2CMe)2Cl] and
 [Ru2{3,5-(CF3)2-pf}3(O2CMe)Cl], 3,5-(CF3)2-pf- =
 N,N'-bis[3,5-bis(trifluoromethyl)phenyl]formamidinate anion
;
_journal_name_full 'Inorganica Chimica Acta'
_journal_page_first 186
_journal_page_last 193
_journal_volume 424
_journal_year 2015
_chemical_formula_sum 'C43 H28 Cl7 F24 N4 O5 Ru2'
_chemical_formula_weight 1586.98
_space_group_IT_number 14
_symmetry_cell_setting monoclinic
_symmetry_space_group_name_Hall '-P 2yn'
_symmetry_space_group_name_H-M 'P 1 21/n 1'
_atom_sites_solution_hydrogens geom
_atom_sites_solution_primary direct
_atom_sites_solution_secondary difmap
_cell_angle_alpha 90.00
_cell_angle_beta 114.089(3)
_cell_angle_gamma 90.00
_cell_formula_units_Z 4
_cell_length_a 17.824(3)
_cell_length_b 17.216(3)
_cell_length_c 19.753(3)
_cell_measurement_temperature 90(2)
_cell_volume 5533.5(16)
_computing_cell_refinement 'Bruker SMART'
_computing_data_collection 'Bruker SMART'
_computing_data_reduction 'Bruker SAINT'
_computing_molecular_graphics 'Bruker SHELXL'
_computing_publication_material 'Bruker SHELXL'
_computing_structure_refinement 'SHELXL-97 (Sheldrick, 1997)'
_computing_structure_solution 'SHELXS-97 (Sheldrick, 1990)'
_diffrn_ambient_temperature 90(2)
_diffrn_measured_fraction_theta_full 0.999
_diffrn_measured_fraction_theta_max 0.931
_diffrn_measurement_device_type 'CCD area detector'
_diffrn_measurement_method 'psi and omega scans'
_diffrn_radiation_monochromator graphite
_diffrn_radiation_source 'fine-focus sealed tube'
_diffrn_radiation_type MoK\a
_diffrn_radiation_wavelength 0.71073
_diffrn_reflns_av_R_equivalents 0.0719
_diffrn_reflns_av_sigmaI/netI 0.2230
_diffrn_reflns_limit_h_max 23
_diffrn_reflns_limit_h_min -23
_diffrn_reflns_limit_k_max 12
_diffrn_reflns_limit_k_min -22
_diffrn_reflns_limit_l_max 25
_diffrn_reflns_limit_l_min -26
_diffrn_reflns_number 33051
_diffrn_reflns_theta_full 25.00
_diffrn_reflns_theta_max 28.27
_diffrn_reflns_theta_min 1.30
_exptl_absorpt_coefficient_mu 1.013
_exptl_absorpt_correction_T_max 0.9055
_exptl_absorpt_correction_T_min 0.8231
_exptl_absorpt_correction_type empirical
_exptl_absorpt_process_details SADABS
_exptl_crystal_colour brown
_exptl_crystal_density_diffrn 1.905
_exptl_crystal_density_method 'not measured'
_exptl_crystal_description dark-purple
_exptl_crystal_F_000 3108
_exptl_crystal_size_max 0.20
_exptl_crystal_size_mid 0.20
_exptl_crystal_size_min 0.10
_refine_diff_density_max 1.194
_refine_diff_density_min -0.862
_refine_diff_density_rms 0.105
_refine_ls_extinction_method none
_refine_ls_goodness_of_fit_ref 0.740
_refine_ls_hydrogen_treatment constr
_refine_ls_matrix_type full
_refine_ls_number_parameters 766
_refine_ls_number_reflns 12766
_refine_ls_number_restraints 0
_refine_ls_restrained_S_all 0.740
_refine_ls_R_factor_all 0.1213
_refine_ls_R_factor_gt 0.0415
_refine_ls_shift/su_max 0.001
_refine_ls_shift/su_mean 0.000
_refine_ls_structure_factor_coef Fsqd
_refine_ls_weighting_details 'calc w=1/[\s^2^(Fo^2^)+(0.0212P)^2^+0.0000P] where P=(Fo^2^+2Fc^2^)/3'
_refine_ls_weighting_scheme calc
_refine_ls_wR_factor_gt 0.0709
_refine_ls_wR_factor_ref 0.0811
_reflns_number_gt 5444
_reflns_number_total 12766
_reflns_threshold_expression >2sigma(I)
_cod_data_source_file ICA-2015-424-196-193-2.CIF
_cod_data_source_block rucfpfa
_cod_depositor_comments
;
The following automatic conversions were performed:

'_symmetry_cell_setting' value 'Monoclinic' changed to 'monoclinic'
according to the built-in table from CIF Core dictionary named
'cif_core.dic' version 2.4.1 from 2010-06-29.

Automatic conversion script
Id: cif_fix_values 2827 2014-09-09 07:05:25Z andrius 
;
_cod_original_cell_volume 5533.6(17)
_cod_original_sg_symbol_H-M P2(1)/n
_cod_database_code 1518853

loop_
_symmetry_equiv_pos_as_xyz
'x, y, z'
'-x+1/2, y+1/2, -z+1/2'
'-x, -y, -z'
'x-1/2, -y-1/2, z-1/2'

loop_
_atom_site_label
_atom_site_type_symbol
_atom_site_fract_x
_atom_site_fract_y
_atom_site_fract_z
_atom_site_U_iso_or_equiv
_atom_site_adp_type
_atom_site_occupancy
_atom_site_symmetry_multiplicity
_atom_site_calc_flag
_atom_site_refinement_flags
Ru1 Ru 0.14597(3) 0.21048(2) 0.82460(2) 0.01394(11) Uani 1 1 d .
Ru2 Ru 0.15730(3) 0.07680(2) 0.82777(2) 0.01404(11) Uani 1 1 d .
Cl1 Cl 0.15092(8) 0.35371(7) 0.83320(7) 0.0193(3) Uani 1 1 d .
Cl2 Cl -0.01020(13) 0.44677(14) 1.19519(12) 0.0975(8) Uani 1 1 d .
Cl3 Cl -0.15684(11) 0.37414(11) 1.09155(10) 0.0638(6) Uani 1 1 d .
Cl4 Cl -0.15353(11) 0.43754(10) 1.22689(9) 0.0601(5) Uani 1 1 d .
Cl5 Cl 0.07499(11) -0.11150(10) 0.57388(10) 0.0572(5) Uani 1 1 d .
Cl6 Cl 0.17820(10) -0.04398(9) 0.50928(9) 0.0491(5) Uani 1 1 d .
Cl7 Cl 0.10034(9) -0.19173(9) 0.45652(8) 0.0374(4) Uani 1 1 d .
O1 O 0.27279(18) 0.2147(2) 0.87285(17) 0.0171(8) Uani 1 1 d .
O2 O 0.28175(19) 0.08624(19) 0.86118(17) 0.0168(8) Uani 1 1 d .
O3 O 0.15284(18) 0.2094(2) 0.72328(17) 0.0159(8) Uani 1 1 d .
O4 O 0.14515(19) 0.08006(19) 0.72029(17) 0.0160(8) Uani 1 1 d .
O5 O 0.1611(2) -0.05706(19) 0.81097(18) 0.0203(9) Uani 1 1 d .
N1 N 0.0225(2) 0.2014(2) 0.7686(2) 0.0118(10) Uani 1 1 d .
N2 N 0.0336(2) 0.0689(2) 0.7880(2) 0.0155(10) Uani 1 1 d .
N3 N 0.1415(2) 0.2057(2) 0.9258(2) 0.0140(10) Uani 1 1 d .
N4 N 0.1727(2) 0.0750(2) 0.9343(2) 0.0136(10) Uani 1 1 d .
C1 C -0.0109(3) 0.1313(3) 0.7611(3) 0.0154(13) Uani 1 1 d .
H1A H -0.0688 0.1261 0.7355 0.019 Uiso 1 1 calc R
C2 C -0.0307(3) 0.2652(3) 0.7324(3) 0.0151(12) Uani 1 1 d .
C3 C -0.1031(3) 0.2783(3) 0.7409(3) 0.0154(12) Uani 1 1 d .
H3A H -0.1186 0.2445 0.7710 0.019 Uiso 1 1 calc R
C4 C -0.1530(3) 0.3410(3) 0.7055(3) 0.0169(13) Uani 1 1 d .
C5 C -0.1318(3) 0.3893(3) 0.6609(3) 0.0194(13) Uani 1 1 d .
H5A H -0.1660 0.4319 0.6367 0.023 Uiso 1 1 calc R
C6 C -0.0604(3) 0.3755(3) 0.6514(3) 0.0170(13) Uani 1 1 d .
C7 C -0.0102(3) 0.3142(3) 0.6869(3) 0.0169(12) Uani 1 1 d .
H7A H 0.0389 0.3054 0.6802 0.020 Uiso 1 1 calc R
C8 C -0.2307(3) 0.3560(3) 0.7149(3) 0.0213(13) Uani 1 1 d .
C9 C -0.0396(3) 0.4279(4) 0.6013(3) 0.0291(14) Uani 1 1 d .
C10 C -0.0082(3) -0.0048(3) 0.7744(3) 0.0156(12) Uani 1 1 d .
C11 C -0.0636(3) -0.0262(3) 0.7047(3) 0.0171(12) Uani 1 1 d .
H11A H -0.0767 0.0088 0.6643 0.021 Uiso 1 1 calc R
C12 C -0.1006(3) -0.0996(3) 0.6936(3) 0.0169(12) Uani 1 1 d .
C13 C -0.0810(3) -0.1506(3) 0.7518(3) 0.0202(12) Uani 1 1 d .
H13A H -0.1062 -0.2004 0.7444 0.024 Uiso 1 1 calc R
C14 C -0.0247(3) -0.1290(3) 0.8212(3) 0.0173(12) Uani 1 1 d .
C15 C 0.0107(3) -0.0557(3) 0.8328(3) 0.0162(12) Uani 1 1 d .
H15A H 0.0480 -0.0406 0.8811 0.019 Uiso 1 1 calc R
C16 C -0.1607(3) -0.1204(3) 0.6185(3) 0.0234(14) Uani 1 1 d .
C17 C -0.0008(3) -0.1822(3) 0.8860(3) 0.0248(14) Uani 1 1 d .
C18 C 0.1592(3) 0.1400(3) 0.9635(3) 0.0164(12) Uani 1 1 d .
H18A H 0.1623 0.1393 1.0127 0.020 Uiso 1 1 calc R
C19 C 0.1219(3) 0.2692(3) 0.9635(3) 0.0126(12) Uani 1 1 d .
C20 C 0.0441(3) 0.3004(3) 0.9343(3) 0.0175(12) Uani 1 1 d .
H20A H 0.0057 0.2835 0.8870 0.021 Uiso 1 1 calc R
C21 C 0.0212(3) 0.3555(3) 0.9724(3) 0.0147(11) Uani 1 1 d .
C22 C 0.0768(3) 0.3822(3) 1.0397(3) 0.0164(12) Uani 1 1 d .
H22A H 0.0612 0.4204 1.0662 0.020 Uiso 1 1 calc R
C23 C 0.1555(3) 0.3529(3) 1.0684(3) 0.0157(12) Uani 1 1 d .
C24 C 0.1782(3) 0.2966(3) 1.0307(3) 0.0175(12) Uani 1 1 d .
H24A H 0.2326 0.2767 1.0510 0.021 Uiso 1 1 calc R
C25 C -0.0647(3) 0.3852(3) 0.9395(3) 0.0258(14) Uani 1 1 d .
C26 C 0.2161(4) 0.3802(3) 1.1424(3) 0.0287(15) Uani 1 1 d .
C27 C 0.1931(3) 0.0090(3) 0.9820(3) 0.0141(12) Uani 1 1 d .
C28 C 0.1497(3) -0.0096(3) 1.0232(3) 0.0166(12) Uani 1 1 d .
H28A H 0.1055 0.0225 1.0212 0.020 Uiso 1 1 calc R
C29 C 0.1703(3) -0.0765(3) 1.0689(3) 0.0171(12) Uani 1 1 d .
C30 C 0.2337(3) -0.1233(3) 1.0709(3) 0.0166(12) Uani 1 1 d .
H30A H 0.2485 -0.1680 1.1018 0.020 Uiso 1 1 calc R
C31 C 0.2763(3) -0.1050(3) 1.0277(3) 0.0163(12) Uani 1 1 d .
C32 C 0.2564(3) -0.0392(3) 0.9833(3) 0.0161(12) Uani 1 1 d .
H32A H 0.2858 -0.0271 0.9539 0.019 Uiso 1 1 calc R
C33 C 0.1223(3) -0.0952(3) 1.1126(3) 0.0208(13) Uani 1 1 d .
C34 C 0.3443(3) -0.1576(3) 1.0287(3) 0.0234(14) Uani 1 1 d .
C35 C 0.3143(3) 0.1530(3) 0.8760(3) 0.0178(12) Uani 1 1 d .
C36 C 0.4045(3) 0.1611(3) 0.8989(3) 0.0221(14) Uani 1 1 d .
H36A H 0.4287 0.1098 0.8996 0.033 Uiso 1 1 calc R
H36B H 0.4294 0.1840 0.9486 0.033 Uiso 1 1 calc R
H36C H 0.4149 0.1948 0.8637 0.033 Uiso 1 1 calc R
C37 C 0.1460(3) 0.1441(3) 0.6902(3) 0.0171(12) Uani 1 1 d .
C38 C 0.1387(3) 0.1451(3) 0.6125(3) 0.0269(13) Uani 1 1 d .
H38A H 0.1348 0.0917 0.5942 0.040 Uiso 1 1 calc R
H38B H 0.1873 0.1702 0.6108 0.040 Uiso 1 1 calc R
H38C H 0.0893 0.1740 0.5813 0.040 Uiso 1 1 calc R
C39 C 0.2878(3) -0.1019(3) 0.8139(3) 0.0417(17) Uani 1 1 d .
H39A H 0.3068 -0.0493 0.8316 0.063 Uiso 1 1 calc R
H39B H 0.2953 -0.1118 0.7682 0.063 Uiso 1 1 calc R
H39C H 0.3196 -0.1397 0.8518 0.063 Uiso 1 1 calc R
C40 C 0.2003(3) -0.1090(3) 0.7989(3) 0.0244(14) Uani 1 1 d .
C41 C 0.1618(3) -0.1869(3) 0.7713(3) 0.0388(17) Uani 1 1 d .
H41A H 0.1038 -0.1856 0.7632 0.058 Uiso 1 1 calc R
H41B H 0.1905 -0.2268 0.8082 0.058 Uiso 1 1 calc R
H41C H 0.1661 -0.1991 0.7245 0.058 Uiso 1 1 calc R
C42 C -0.1185(4) 0.4467(4) 1.1581(3) 0.0475(19) Uani 1 1 d .
H42A H -0.1380 0.4978 1.1329 0.057 Uiso 1 1 calc R
C43 C 0.1445(3) -0.1303(3) 0.5346(3) 0.0337(15) Uani 1 1 d .
H43A H 0.1933 -0.1574 0.5724 0.040 Uiso 1 1 calc R
F1 F -0.23863(17) 0.43089(18) 0.72918(17) 0.0354(8) Uani 1 1 d .
F2 F -0.29777(16) 0.33958(17) 0.65327(15) 0.0292(8) Uani 1 1 d .
F3 F -0.23684(16) 0.31514(17) 0.76977(15) 0.0287(8) Uani 1 1 d .
F4 F -0.0316(2) 0.5012(2) 0.62380(19) 0.0644(12) Uani 1 1 d .
F5 F 0.0275(2) 0.4076(2) 0.5938(2) 0.0661(13) Uani 1 1 d .
F6 F -0.09933(19) 0.42896(19) 0.53335(16) 0.0379(9) Uani 1 1 d .
F7 F -0.22186(18) -0.06839(17) 0.59072(16) 0.0349(8) Uani 1 1 d .
F8 F -0.19763(17) -0.18895(16) 0.61640(15) 0.0274(8) Uani 1 1 d .
F9 F -0.12599(18) -0.12533(17) 0.56953(15) 0.0318(8) Uani 1 1 d .
F10 F 0.07986(18) -0.19269(17) 0.91990(17) 0.0369(9) Uani 1 1 d .
F11 F -0.03557(19) -0.25197(17) 0.86855(17) 0.0385(9) Uani 1 1 d .
F12 F -0.02324(18) -0.15441(18) 0.93955(15) 0.0367(8) Uani 1 1 d .
F13 F -0.08592(19) 0.4151(2) 0.87225(17) 0.0497(10) Uani 1 1 d .
F14 F -0.11934(18) 0.32895(18) 0.93269(19) 0.0480(10) Uani 1 1 d .
F15 F -0.07902(17) 0.44067(17) 0.98045(16) 0.0297(8) Uani 1 1 d .
F16 F 0.2185(2) 0.3332(2) 1.19708(17) 0.0581(11) Uani 1 1 d .
F17 F 0.2925(2) 0.3818(2) 1.14814(18) 0.0557(11) Uani 1 1 d .
F18 F 0.20044(19) 0.45026(18) 1.16023(17) 0.0509(11) Uani 1 1 d .
F19 F 0.11869(19) -0.17244(17) 1.12240(18) 0.0385(9) Uani 1 1 d .
F20 F 0.15443(17) -0.06505(18) 1.18073(15) 0.0328(8) Uani 1 1 d .
F21 F 0.04427(17) -0.07132(18) 1.08144(15) 0.0296(8) Uani 1 1 d .
F22 F 0.31349(18) -0.22156(17) 0.98923(16) 0.0350(8) Uani 1 1 d .
F23 F 0.39294(17) -0.18059(17) 1.09707(16) 0.0333(8) Uani 1 1 d .
F24 F 0.39224(18) -0.12392(17) 1.00043(17) 0.0369(9) Uani 1 1 d .

loop_
_atom_site_aniso_label
_atom_site_aniso_U_11
_atom_site_aniso_U_22
_atom_site_aniso_U_33
_atom_site_aniso_U_23
_atom_site_aniso_U_13
_atom_site_aniso_U_12
Ru1 0.0168(2) 0.0075(2) 0.0184(2) 0.0010(2) 0.0081(2) -0.0002(2)
Ru2 0.0169(2) 0.0083(2) 0.0182(2) 0.0003(2) 0.0084(2) 0.0006(2)
Cl1 0.0247(7) 0.0098(7) 0.0229(7) 0.0014(7) 0.0090(6) -0.0006(6)
Cl2 0.0645(15) 0.131(2) 0.1027(18) -0.0508(16) 0.0401(14) -0.0167(14)
Cl3 0.0781(14) 0.0625(15) 0.0562(12) -0.0102(11) 0.0331(11) -0.0028(11)
Cl4 0.0860(14) 0.0520(13) 0.0555(12) -0.0061(10) 0.0424(11) -0.0101(11)
Cl5 0.0717(13) 0.0550(13) 0.0564(12) 0.0015(10) 0.0377(11) 0.0185(10)
Cl6 0.0712(13) 0.0231(10) 0.0442(10) 0.0084(8) 0.0146(10) -0.0044(8)
Cl7 0.0369(9) 0.0358(11) 0.0366(9) -0.0048(8) 0.0120(8) -0.0050(7)
O1 0.018(2) 0.009(2) 0.024(2) 0.0002(18) 0.0082(17) 0.0004(17)
O2 0.018(2) 0.009(2) 0.023(2) 0.0022(17) 0.0080(17) -0.0026(16)
O3 0.021(2) 0.011(2) 0.019(2) 0.0004(18) 0.0115(17) -0.0003(17)
O4 0.024(2) 0.010(2) 0.017(2) 0.0037(17) 0.0111(17) -0.0004(17)
O5 0.021(2) 0.010(2) 0.031(2) -0.0006(17) 0.0124(18) 0.0035(17)
N1 0.015(2) 0.005(2) 0.014(2) 0.003(2) 0.0055(19) -0.0023(19)
N2 0.020(3) 0.007(3) 0.017(2) 0.003(2) 0.005(2) 0.002(2)
N3 0.017(2) 0.007(3) 0.016(2) -0.002(2) 0.0048(19) 0.002(2)
N4 0.014(2) 0.004(2) 0.024(3) -0.002(2) 0.009(2) 0.0023(19)
C1 0.014(3) 0.021(4) 0.012(3) -0.002(3) 0.006(2) -0.004(3)
C2 0.021(3) 0.008(3) 0.019(3) -0.004(2) 0.011(3) -0.003(2)
C3 0.016(3) 0.011(3) 0.019(3) -0.001(2) 0.007(2) -0.006(2)
C4 0.019(3) 0.012(3) 0.016(3) -0.003(2) 0.003(2) 0.004(2)
C5 0.025(3) 0.010(3) 0.018(3) 0.004(2) 0.003(3) 0.006(2)
C6 0.015(3) 0.014(3) 0.022(3) 0.004(2) 0.007(3) -0.001(2)
C7 0.015(3) 0.018(3) 0.020(3) -0.004(3) 0.010(3) -0.003(2)
C8 0.030(3) 0.016(3) 0.017(3) -0.001(3) 0.009(3) 0.004(3)
C9 0.030(4) 0.029(4) 0.030(4) 0.012(3) 0.014(3) 0.008(3)
C10 0.014(3) 0.009(3) 0.024(3) -0.004(3) 0.008(3) -0.002(2)
C11 0.020(3) 0.013(3) 0.021(3) 0.005(3) 0.011(3) 0.001(2)
C12 0.021(3) 0.011(3) 0.021(3) -0.002(2) 0.011(3) -0.004(2)
C13 0.020(3) 0.008(3) 0.034(3) -0.002(3) 0.014(3) -0.004(2)
C14 0.017(3) 0.015(3) 0.022(3) 0.008(3) 0.009(3) 0.004(2)
C15 0.015(3) 0.014(3) 0.022(3) 0.003(2) 0.009(2) -0.001(2)
C16 0.024(3) 0.012(3) 0.035(4) 0.003(3) 0.013(3) -0.004(3)
C17 0.027(4) 0.019(3) 0.027(3) 0.002(3) 0.009(3) -0.005(3)
C18 0.013(3) 0.027(3) 0.009(3) 0.006(3) 0.004(2) -0.005(3)
C19 0.020(3) 0.005(3) 0.017(3) 0.005(2) 0.012(3) 0.002(2)
C20 0.021(3) 0.012(3) 0.018(3) 0.001(2) 0.007(2) -0.004(2)
C21 0.017(3) 0.007(3) 0.020(3) 0.003(3) 0.008(2) 0.001(2)
C22 0.026(3) 0.005(3) 0.023(3) -0.002(2) 0.015(3) -0.003(2)
C23 0.019(3) 0.006(3) 0.018(3) -0.001(3) 0.004(2) -0.001(3)
C24 0.015(3) 0.014(3) 0.022(3) 0.008(3) 0.006(2) 0.003(2)
C25 0.025(3) 0.018(3) 0.030(4) -0.002(3) 0.007(3) 0.000(3)
C26 0.032(4) 0.014(4) 0.034(4) -0.003(3) 0.007(3) 0.005(3)
C27 0.018(3) 0.009(3) 0.013(3) -0.001(2) 0.004(3) -0.002(2)
C28 0.019(3) 0.008(3) 0.021(3) -0.004(2) 0.008(3) 0.002(2)
C29 0.018(3) 0.016(3) 0.017(3) 0.007(3) 0.006(2) 0.001(3)
C30 0.024(3) 0.008(3) 0.015(3) 0.005(2) 0.005(3) 0.001(2)
C31 0.017(3) 0.011(3) 0.022(3) 0.002(2) 0.009(3) 0.002(2)
C32 0.026(3) 0.011(3) 0.013(3) -0.002(2) 0.009(3) -0.006(2)
C33 0.032(4) 0.012(3) 0.019(3) 0.002(3) 0.011(3) 0.003(3)
C34 0.030(3) 0.015(4) 0.029(3) 0.001(3) 0.017(3) 0.004(3)
C35 0.019(3) 0.025(4) 0.013(3) 0.000(3) 0.011(2) -0.002(3)
C36 0.022(3) 0.016(3) 0.032(3) 0.004(3) 0.015(3) 0.003(2)
C37 0.015(3) 0.021(3) 0.019(3) 0.004(3) 0.011(2) 0.002(3)
C38 0.040(4) 0.020(3) 0.023(3) 0.002(3) 0.015(3) 0.005(3)
C39 0.040(4) 0.034(4) 0.059(4) -0.016(3) 0.028(4) -0.002(3)
C40 0.028(4) 0.026(4) 0.019(3) -0.003(3) 0.010(3) 0.003(3)
C41 0.046(4) 0.021(4) 0.052(4) -0.009(3) 0.022(3) -0.001(3)
C42 0.059(5) 0.034(4) 0.064(5) -0.015(4) 0.041(4) -0.011(3)
C43 0.045(4) 0.024(4) 0.033(3) 0.003(3) 0.018(3) -0.003(3)
F1 0.039(2) 0.020(2) 0.052(2) -0.0071(17) 0.0234(18) 0.0091(16)
F2 0.0179(17) 0.039(2) 0.0252(17) -0.0011(16) 0.0036(15) 0.0024(15)
F3 0.0304(18) 0.036(2) 0.0238(18) 0.0092(16) 0.0155(15) 0.0091(15)
F4 0.119(4) 0.027(2) 0.053(3) 0.003(2) 0.041(2) -0.027(2)
F5 0.041(2) 0.087(3) 0.088(3) 0.069(3) 0.044(2) 0.030(2)
F6 0.045(2) 0.044(2) 0.0270(19) 0.0166(18) 0.0166(17) 0.0117(18)
F7 0.037(2) 0.021(2) 0.0314(19) -0.0039(16) -0.0013(16) 0.0012(16)
F8 0.0342(19) 0.0169(19) 0.0298(18) -0.0072(15) 0.0117(16) -0.0130(15)
F9 0.045(2) 0.027(2) 0.0296(18) -0.0065(16) 0.0215(17) -0.0112(16)
F10 0.029(2) 0.025(2) 0.048(2) 0.0164(17) 0.0067(17) 0.0040(15)
F11 0.053(2) 0.0135(19) 0.036(2) 0.0111(16) 0.0057(18) -0.0164(16)
F12 0.048(2) 0.037(2) 0.0275(18) 0.0113(17) 0.0176(17) 0.0025(17)
F13 0.048(2) 0.063(3) 0.030(2) 0.010(2) 0.0083(18) 0.036(2)
F14 0.0232(19) 0.023(2) 0.088(3) -0.018(2) 0.0130(19) -0.0013(16)
F15 0.0304(19) 0.019(2) 0.039(2) -0.0117(16) 0.0137(16) 0.0042(15)
F16 0.088(3) 0.037(3) 0.026(2) 0.0009(18) -0.001(2) -0.026(2)
F17 0.026(2) 0.076(3) 0.049(2) -0.033(2) 0.0001(18) -0.0027(19)
F18 0.052(2) 0.019(2) 0.045(2) -0.0224(18) -0.0165(18) 0.0149(17)
F19 0.065(2) 0.0155(19) 0.058(2) 0.0048(17) 0.048(2) -0.0005(17)
F20 0.039(2) 0.039(2) 0.0233(18) -0.0035(17) 0.0166(16) -0.0088(17)
F21 0.0234(18) 0.035(2) 0.0327(19) 0.0054(17) 0.0140(16) 0.0014(16)
F22 0.048(2) 0.017(2) 0.042(2) -0.0034(17) 0.0213(17) 0.0059(17)
F23 0.0285(19) 0.030(2) 0.036(2) 0.0113(17) 0.0074(17) 0.0122(15)
F24 0.038(2) 0.028(2) 0.060(2) 0.0149(18) 0.0358(19) 0.0134(16)

loop_
_atom_type_symbol
_atom_type_description
_atom_type_scat_dispersion_real
_atom_type_scat_dispersion_imag
_atom_type_scat_source
C C 0.0033 0.0016 'International Tables Vol C Tables 4.2.6.8 and 6.1.1.4'
H H 0.0000 0.0000 'International Tables Vol C Tables 4.2.6.8 and 6.1.1.4'
N N 0.0061 0.0033 'International Tables Vol C Tables 4.2.6.8 and 6.1.1.4'
O O 0.0106 0.0060 'International Tables Vol C Tables 4.2.6.8 and 6.1.1.4'
F F 0.0171 0.0103 'International Tables Vol C Tables 4.2.6.8 and 6.1.1.4'
Cl Cl 0.1484 0.1585 'International Tables Vol C Tables 4.2.6.8 and 6.1.1.4'
Ru Ru -1.2594 0.8363 'International Tables Vol C Tables 4.2.6.8 and 6.1.1.4'

loop_
_geom_angle_atom_site_label_1
_geom_angle_atom_site_label_2
_geom_angle_atom_site_label_3
_geom_angle
N1 Ru1 N3 93.66(15)
N1 Ru1 O3 87.19(13)
N3 Ru1 O3 176.98(14)
N1 Ru1 O1 174.42(14)
N3 Ru1 O1 91.28(13)
O3 Ru1 O1 87.75(12)
N1 Ru1 Ru2 90.07(11)
N3 Ru1 Ru2 88.34(12)
O3 Ru1 Ru2 88.76(10)
O1 Ru1 Ru2 87.47(10)
N1 Ru1 Cl1 96.61(12)
N3 Ru1 Cl1 89.28(12)
O3 Ru1 Cl1 93.50(10)
O1 Ru1 Cl1 86.05(10)
Ru2 Ru1 Cl1 173.04(4)
N4 Ru2 N2 93.90(15)
N4 Ru2 O4 178.21(15)
N2 Ru2 O4 87.78(14)
N4 Ru2 O2 89.79(14)
N2 Ru2 O2 176.25(15)
O4 Ru2 O2 88.52(12)
N4 Ru2 Ru1 90.95(12)
N2 Ru2 Ru1 89.24(12)
O4 Ru2 Ru1 88.47(10)
O2 Ru2 Ru1 90.05(10)
N4 Ru2 O5 97.74(14)
N2 Ru2 O5 88.22(14)
O4 Ru2 O5 82.90(12)
O2 Ru2 O5 91.93(12)
Ru1 Ru2 O5 171.09(8)
C35 O1 Ru1 119.6(3)
C35 O2 Ru2 118.7(3)
C37 O3 Ru1 118.3(3)
C37 O4 Ru2 120.0(3)
C40 O5 Ru2 143.8(4)
C1 N1 C2 117.7(4)
C1 N1 Ru1 118.0(3)
C2 N1 Ru1 124.2(3)
C1 N2 C10 117.7(4)
C1 N2 Ru2 119.1(3)
C10 N2 Ru2 122.1(3)
C18 N3 C19 114.1(4)
C18 N3 Ru1 119.6(3)
C19 N3 Ru1 126.2(3)
C18 N4 C27 115.3(4)
C18 N4 Ru2 118.2(3)
C27 N4 Ru2 126.4(3)
N2 C1 N1 121.9(5)
N2 C1 H1A 119.0
N1 C1 H1A 119.0
C3 C2 C7 119.0(5)
C3 C2 N1 121.5(4)
C7 C2 N1 119.6(4)
C2 C3 C4 120.1(5)
C2 C3 H3A 120.0
C4 C3 H3A 120.0
C5 C4 C3 120.3(5)
C5 C4 C8 119.2(5)
C3 C4 C8 120.4(5)
C4 C5 C6 119.7(5)
C4 C5 H5A 120.2
C6 C5 H5A 120.2
C7 C6 C5 120.3(5)
C7 C6 C9 121.0(5)
C5 C6 C9 118.6(5)
C6 C7 C2 120.6(5)
C6 C7 H7A 119.7
C2 C7 H7A 119.7
F3 C8 F1 106.6(4)
F3 C8 F2 106.7(4)
F1 C8 F2 105.2(4)
F3 C8 C4 113.4(4)
F1 C8 C4 112.1(4)
F2 C8 C4 112.2(4)
F5 C9 F4 108.3(5)
F5 C9 F6 106.3(5)
F4 C9 F6 104.9(5)
F5 C9 C6 113.5(5)
F4 C9 C6 112.0(5)
F6 C9 C6 111.3(5)
C15 C10 C11 119.9(5)
C15 C10 N2 118.3(4)
C11 C10 N2 121.8(5)
C10 C11 C12 119.9(5)
C10 C11 H11A 120.1
C12 C11 H11A 120.1
C13 C12 C11 120.2(5)
C13 C12 C16 121.2(5)
C11 C12 C16 118.7(5)
C12 C13 C14 119.5(5)
C12 C13 H13A 120.3
C14 C13 H13A 120.3
C13 C14 C15 120.5(5)
C13 C14 C17 121.7(5)
C15 C14 C17 117.8(5)
C10 C15 C14 120.1(5)
C10 C15 H15A 120.0
C14 C15 H15A 120.0
F7 C16 F8 105.5(4)
F7 C16 F9 106.4(4)
F8 C16 F9 106.6(4)
F7 C16 C12 112.6(4)
F8 C16 C12 113.0(4)
F9 C16 C12 112.2(4)
F10 C17 F11 107.6(4)
F10 C17 F12 104.9(4)
F11 C17 F12 105.3(4)
F10 C17 C14 112.9(4)
F11 C17 C14 113.1(5)
F12 C17 C14 112.4(4)
N3 C18 N4 121.4(4)
N3 C18 H18A 119.3
N4 C18 H18A 119.3
C20 C19 C24 118.9(5)
C20 C19 N3 119.6(4)
C24 C19 N3 121.4(4)
C21 C20 C19 120.9(5)
C21 C20 H20A 119.5
C19 C20 H20A 119.5
C22 C21 C20 120.2(5)
C22 C21 C25 121.0(5)
C20 C21 C25 118.8(5)
C21 C22 C23 119.2(5)
C21 C22 H22A 120.4
C23 C22 H22A 120.4
C22 C23 C24 120.6(5)
C22 C23 C26 119.7(5)
C24 C23 C26 119.6(5)
C23 C24 C19 120.1(5)
C23 C24 H24A 120.0
C19 C24 H24A 120.0
F13 C25 F15 106.3(4)
F13 C25 F14 106.3(4)
F15 C25 F14 105.4(4)
F13 C25 C21 113.1(4)
F15 C25 C21 113.4(4)
F14 C25 C21 111.8(4)
F18 C26 F17 106.3(5)
F18 C26 F16 106.1(5)
F17 C26 F16 104.5(5)
F18 C26 C23 113.7(5)
F17 C26 C23 113.6(5)
F16 C26 C23 111.8(5)
C28 C27 C32 119.9(5)
C28 C27 N4 121.8(4)
C32 C27 N4 118.2(4)
C27 C28 C29 120.5(5)
C27 C28 H28A 119.8
C29 C28 H28A 119.8
C30 C29 C28 119.4(4)
C30 C29 C33 121.2(5)
C28 C29 C33 119.3(5)
C29 C30 C31 119.8(5)
C29 C30 H30A 120.1
C31 C30 H30A 120.1
C32 C31 C30 120.8(5)
C32 C31 C34 119.7(4)
C30 C31 C34 119.5(4)
C31 C32 C27 119.6(5)
C31 C32 H32A 120.2
C27 C32 H32A 120.2
F20 C33 F21 106.4(4)
F20 C33 F19 105.4(4)
F21 C33 F19 105.5(4)
F20 C33 C29 113.1(4)
F21 C33 C29 113.9(4)
F19 C33 C29 111.9(4)
F24 C34 F22 107.2(4)
F24 C34 F23 106.9(4)
F22 C34 F23 106.8(4)
F24 C34 C31 112.6(4)
F22 C34 C31 110.6(4)
F23 C34 C31 112.4(4)
O2 C35 O1 122.7(5)
O2 C35 C36 119.4(5)
O1 C35 C36 117.9(5)
C35 C36 H36A 109.5
C35 C36 H36B 109.5
H36A C36 H36B 109.5
C35 C36 H36C 109.5
H36A C36 H36C 109.5
H36B C36 H36C 109.5
O4 C37 O3 123.1(4)
O4 C37 C38 119.1(5)
O3 C37 C38 117.8(5)
C37 C38 H38A 109.5
C37 C38 H38B 109.5
H38A C38 H38B 109.5
C37 C38 H38C 109.5
H38A C38 H38C 109.5
H38B C38 H38C 109.5
C40 C39 H39A 109.5
C40 C39 H39B 109.5
H39A C39 H39B 109.5
C40 C39 H39C 109.5
H39A C39 H39C 109.5
H39B C39 H39C 109.5
O5 C40 C39 123.0(5)
O5 C40 C41 120.9(5)
C39 C40 C41 116.0(5)
C40 C41 H41A 109.5
C40 C41 H41B 109.5
H41A C41 H41B 109.5
C40 C41 H41C 109.5
H41A C41 H41C 109.5
H41B C41 H41C 109.5
Cl4 C42 Cl3 112.0(3)
Cl4 C42 Cl2 111.1(4)
Cl3 C42 Cl2 110.0(3)
Cl4 C42 H42A 107.9
Cl3 C42 H42A 107.9
Cl2 C42 H42A 107.9
Cl5 C43 Cl6 111.0(3)
Cl5 C43 Cl7 110.8(3)
Cl6 C43 Cl7 109.9(3)
Cl5 C43 H43A 108.3
Cl6 C43 H43A 108.3
Cl7 C43 H43A 108.3

loop_
_geom_bond_atom_site_label_1
_geom_bond_atom_site_label_2
_geom_bond_distance
Ru1 N1 2.025(4)
Ru1 N3 2.034(4)
Ru1 O3 2.054(3)
Ru1 O1 2.065(3)
Ru1 Ru2 2.3091(7)
Ru1 Cl1 2.4707(14)
Ru2 N4 2.008(4)
Ru2 N2 2.020(4)
Ru2 O4 2.045(3)
Ru2 O2 2.046(3)
Ru2 O5 2.333(3)
Cl2 C42 1.762(6)
Cl3 C42 1.738(6)
Cl4 C42 1.720(6)
Cl5 C43 1.740(5)
Cl6 C43 1.751(5)
Cl7 C43 1.768(5)
O1 C35 1.282(6)
O2 C35 1.267(6)
O3 C37 1.282(6)
O4 C37 1.255(6)
O5 C40 1.217(6)
N1 C1 1.327(6)
N1 C2 1.437(6)
N2 C1 1.312(6)
N2 C10 1.441(6)
N3 C18 1.320(6)
N3 C19 1.445(6)
N4 C18 1.326(6)
N4 C27 1.425(6)
C1 H1A 0.9500
C2 C3 1.386(6)
C2 C7 1.386(6)
C3 C4 1.393(6)
C3 H3A 0.9500
C4 C5 1.371(6)
C4 C8 1.493(6)
C5 C6 1.381(6)
C5 H5A 0.9500
C6 C7 1.376(6)
C6 C9 1.493(7)
C7 H7A 0.9500
C8 F3 1.334(5)
C8 F1 1.339(6)
C8 F2 1.343(5)
C9 F5 1.311(6)
C9 F4 1.327(6)
C9 F6 1.330(6)
C10 C15 1.375(6)
C10 C11 1.377(6)
C11 C12 1.400(6)
C11 H11A 0.9500
C12 C13 1.375(6)
C12 C16 1.476(7)
C13 C14 1.378(6)
C13 H13A 0.9500
C14 C15 1.388(6)
C14 C17 1.489(7)
C15 H15A 0.9500
C16 F7 1.343(5)
C16 F8 1.343(5)
C16 F9 1.347(6)
C17 F10 1.327(5)
C17 F11 1.331(6)
C17 F12 1.361(6)
C18 H18A 0.9500
C19 C20 1.375(6)
C19 C24 1.380(6)
C20 C21 1.374(6)
C20 H20A 0.9500
C21 C22 1.373(6)
C21 C25 1.488(7)
C22 C23 1.375(6)
C22 H22A 0.9500
C23 C24 1.379(6)
C23 C26 1.495(7)
C24 H24A 0.9500
C25 F13 1.328(6)
C25 F15 1.341(6)
C25 F14 1.341(6)
C26 F18 1.317(6)
C26 F17 1.321(6)
C26 F16 1.336(6)
C27 C28 1.370(6)
C27 C32 1.393(6)
C28 C29 1.414(6)
C28 H28A 0.9500
C29 C30 1.377(6)
C29 C33 1.477(6)
C30 C31 1.390(6)
C30 H30A 0.9500
C31 C32 1.387(6)
C31 C34 1.506(7)
C32 H32A 0.9500
C33 F20 1.334(5)
C33 F21 1.336(5)
C33 F19 1.349(5)
C34 F24 1.330(5)
C34 F22 1.332(5)
C34 F23 1.332(5)
C35 C36 1.489(6)
C36 H36A 0.9800
C36 H36B 0.9800
C36 H36C 0.9800
C37 C38 1.486(6)
C38 H38A 0.9800
C38 H38B 0.9800
C38 H38C 0.9800
C39 C40 1.469(7)
C39 H39A 0.9800
C39 H39B 0.9800
C39 H39C 0.9800
C40 C41 1.503(7)
C41 H41A 0.9800
C41 H41B 0.9800
C41 H41C 0.9800
C42 H42A 1.0000
C43 H43A 1.0000
